data_2015725
loop_
_publ_author_name
'Michel Fleck'

_publ_section_title
;
 Orientational disorder of [Mg(H~2~O)~6~] octahedra in the novel
 magnesium selenite hydrate Mg(SeO~3~)&#x00B7;7.5H~2~O
;
_journal_coeditor_code BC3022
_journal_issue 1
_journal_name_full 'Acta Crystallographica Section C'
_journal_page_first i1
_journal_page_last i3
_journal_paper_doi 10.1107/S0108270106047949
_journal_volume 63
_journal_year 2007
_chemical_formula_iupac 'Mg (Se O3), 7.5H2 O'
_chemical_formula_moiety 'Mg, (Se O3), 7.5(H2 O)'
_chemical_formula_sum 'H15 Mg O10.5 Se'
_chemical_formula_weight 286.39
_chemical_name_common 'Magnesium selenite 7.5-hydrate'
_space_group_IT_number 194
_symmetry_cell_setting hexagonal
_symmetry_space_group_name_Hall '-P 6c 2c'
_symmetry_space_group_name_H-M 'P 63/m m c'
_atom_sites_solution_hydrogens geom
_atom_sites_solution_primary direct
_atom_sites_solution_secondary difmap
_cell_angle_alpha 90.00
_cell_angle_beta 90.00
_cell_angle_gamma 120.00
_cell_formula_units_Z 4
_cell_length_a 7.2620(10)
_cell_length_b 7.2620(10)
_cell_length_c 22.470(5)
_cell_measurement_reflns_used 2894
_cell_measurement_temperature 293(2)
_cell_measurement_theta_max 28.44
_cell_measurement_theta_min 4.54
_cell_volume 1026.2(3)
_computing_cell_refinement COLLECT
_computing_data_collection 'COLLECT (Nonius, 2003)'
_computing_data_reduction COLLECT
_computing_molecular_graphics 'DIAMOND (Pennington, 1999)'
_computing_publication_material SHELXL97
_computing_structure_refinement 'SHELXL97 (Sheldrick, 1997)'
_computing_structure_solution 'SHELXS97 (Sheldrick, 1997)'
_diffrn_ambient_temperature 293(2)
_diffrn_detector_area_resol_mean 9
_diffrn_measured_fraction_theta_full 0.998
_diffrn_measured_fraction_theta_max 0.998
_diffrn_measurement_device '95mm CCD camera on \k-goniostat'
_diffrn_measurement_device_type 'Nonius KappaCCD'
_diffrn_measurement_method '\f and \w'
_diffrn_radiation_monochromator graphite
_diffrn_radiation_source 'fine-focus sealed tube'
_diffrn_radiation_type MoK\a
_diffrn_radiation_wavelength 0.71073
_diffrn_reflns_av_R_equivalents 0.0663
_diffrn_reflns_av_sigmaI/netI 0.0318
_diffrn_reflns_limit_h_max 10
_diffrn_reflns_limit_h_min -10
_diffrn_reflns_limit_k_max 8
_diffrn_reflns_limit_k_min -8
_diffrn_reflns_limit_l_max 32
_diffrn_reflns_limit_l_min -31
_diffrn_reflns_number 3869
_diffrn_reflns_theta_full 30.49
_diffrn_reflns_theta_max 30.49
_diffrn_reflns_theta_min 3.24
_diffrn_standards_number 0
_exptl_absorpt_coefficient_mu 3.752
_exptl_absorpt_correction_T_max 0.8065
_exptl_absorpt_correction_T_min 0.7058
_exptl_absorpt_correction_type multi-scan
_exptl_absorpt_process_details '(Otwinowski & Minor, 1997)'
_exptl_crystal_colour colourless
_exptl_crystal_density_diffrn 1.854
_exptl_crystal_density_method 'not measured'
_exptl_crystal_description prism
_exptl_crystal_F_000 580
_exptl_crystal_size_max 0.10
_exptl_crystal_size_mid 0.06
_exptl_crystal_size_min 0.06
_refine_diff_density_max 0.480
_refine_diff_density_min -0.495
_refine_ls_extinction_coef 0.044(2)
_refine_ls_extinction_expression Fc^*^=kFc[1+0.001xFc^2^\l^3^/sin(2\q)]^-1/4^
_refine_ls_extinction_method SHELXL97
_refine_ls_goodness_of_fit_ref 1.208
_refine_ls_hydrogen_treatment refall
_refine_ls_matrix_type full
_refine_ls_number_parameters 55
_refine_ls_number_reflns 655
_refine_ls_number_restraints 5
_refine_ls_restrained_S_all 1.205
_refine_ls_R_factor_all 0.0251
_refine_ls_R_factor_gt 0.0230
_refine_ls_shift/su_max 0.000
_refine_ls_shift/su_mean 0.000
_refine_ls_structure_factor_coef Fsqd
_refine_ls_weighting_details 'calc w=1/[\s^2^(Fo^2^)+(0.0164P)^2^+0.425P] where P=(Fo^2^+2Fc^2^)/3'
_refine_ls_weighting_scheme calc
_refine_ls_wR_factor_gt 0.0519
_refine_ls_wR_factor_ref 0.0527
_reflns_number_gt 629
_reflns_number_total 655
_reflns_threshold_expression I>2\s(I)
_cod_data_source_file bc3022.cif
_cod_data_source_block I
_cod_original_formula_sum 'H15 Mg O10.50 Se'
_cod_database_code 2015725
_cod_database_fobs_code 2015725

loop_
_symmetry_equiv_pos_as_xyz
'x, y, z'
'-y, x-y, z'
'-x+y, -x, z'
'-x, -y, z+1/2'
'y, -x+y, z+1/2'
'x-y, x, z+1/2'
'y, x, -z'
'x-y, -y, -z'
'-x, -x+y, -z'
'-y, -x, -z+1/2'
'-x+y, y, -z+1/2'
'x, x-y, -z+1/2'
'-x, -y, -z'
'y, -x+y, -z'
'x-y, x, -z'
'x, y, -z-1/2'
'-y, x-y, -z-1/2'
'-x+y, -x, -z-1/2'
'-y, -x, z'
'-x+y, y, z'
'x, x-y, z'
'y, x, z-1/2'
'x-y, -y, z-1/2'
'-x, -x+y, z-1/2'

loop_
_atom_site_type_symbol
_atom_site_label
_atom_site_fract_x
_atom_site_fract_y
_atom_site_fract_z
_atom_site_U_iso_or_equiv
_atom_site_adp_type
_atom_site_calc_flag
_atom_site_refinement_flags
_atom_site_occupancy
Mg Mg1 0.0000 0.0000 0.0000 0.0205(3) Uani d S 1
O O1 0.13314(14) 0.2663(3) 0.05284(8) 0.0393(4) Uani d S 1
H H1 0.074(5) 0.352(4) 0.0636(11) 0.092(10) Uiso d . 1
Mg Mg2 0.6667 0.3333 0.2500 0.0272(4) Uani d S 1
O O2 0.4333(4) 0.0968(4) 0.19699(10) 0.0409(5) Uani d PD 0.50
H H2A 0.462(9) 0.058(10) 0.1592(13) 0.10(2) Uiso d PD 0.50
H H2B 0.300(6) 0.079(10) 0.185(3) 0.12(3) Uiso d PD 0.50
Se Se 0.6667 0.3333 0.050245(14) 0.02134(14) Uani d S 1
O O3 0.54585(10) 0.45415(10) 0.08411(6) 0.0259(3) Uani d S 1
O O4 0.0000 0.0000 0.17652(14) 0.0411(7) Uani d SD 1
H H4A 0.0000 0.0000 0.1343(9) 0.08(2) Uiso d SD 1
H H4B 0.067(3) 0.134(6) 0.195(3) 0.04(2) Uiso d SPD 0.33
O O5 0.3333 0.6667 0.2500 0.0560(14) Uani d SD 1
H H5 0.392(4) 0.784(8) 0.222(2) 0.04(2) Uiso d SPD 0.33

loop_
_atom_site_aniso_label
_atom_site_aniso_U_11
_atom_site_aniso_U_22
_atom_site_aniso_U_33
_atom_site_aniso_U_12
_atom_site_aniso_U_13
_atom_site_aniso_U_23
Mg1 0.0190(4) 0.0190(4) 0.0234(7) 0.0095(2) 0.000 0.000
O1 0.0242(5) 0.0358(9) 0.0617(10) 0.0179(4) -0.0123(4) -0.0245(8)
Mg2 0.0246(5) 0.0246(5) 0.0324(8) 0.0123(3) 0.000 0.000
O2 0.0343(12) 0.0379(12) 0.0363(10) 0.0074(10) 0.0052(9) -0.0100(9)
Se 0.01786(14) 0.01786(14) 0.0283(2) 0.00893(7) 0.000 0.000
O3 0.0219(4) 0.0219(4) 0.0376(6) 0.0137(5) 0.0004(3) -0.0004(3)
O4 0.0441(10) 0.0441(10) 0.0350(14) 0.0221(5) 0.000 0.000
O5 0.0475(19) 0.0475(19) 0.073(4) 0.0237(9) 0.000 0.000

loop_
_atom_type_symbol
_atom_type_description
_atom_type_scat_dispersion_real
_atom_type_scat_dispersion_imag
_atom_type_scat_source
O O 0.0106 0.0060 'International Tables Vol C Tables 4.2.6.8 and 6.1.1.4'
H H 0.0000 0.0000 'International Tables Vol C Tables 4.2.6.8 and 6.1.1.4'
Mg Mg 0.0486 0.0363 'International Tables Vol C Tables 4.2.6.8 and 6.1.1.4'
Se Se -0.0929 2.2259 'International Tables Vol C Tables 4.2.6.8 and 6.1.1.4'

loop_
_geom_angle_atom_site_label_1
_geom_angle_atom_site_label_2
_geom_angle_atom_site_label_3
_geom_angle_site_symmetry_1
_geom_angle_site_symmetry_3
_geom_angle
O1 Mg1 O1 13 . 180.00(10)
O1 Mg1 O1 13 15 89.90(8)
O1 Mg1 O1 . 15 90.10(8)
Mg1 O1 H1 . . 127.6(17)
O2 Mg2 O2 20_655 17_656 90.29(13)
O2 Mg2 O2 20_655 . 47.36(13)
O2 Mg2 O2 17_656 . 131.59(4)
O2 Mg2 O2 20_655 11_655 69.83(13)
O2 Mg2 O2 17_656 11_655 49.46(14)
O2 Mg2 O2 . 11_655 88.73(14)
O2 Mg2 O2 . 10_665 178.90(14)
O2 Mg2 O2 11_655 10_665 90.49(9)
O2 O2 O2 20_655 21 120.0000(10)
O2 O2 Mg2 20_655 . 66.32(7)
O2 O2 Mg2 21 . 65.27(7)
O2 O2 H2A 20_655 . 69(3)
O2 O2 H2A 21 . 114(4)
Mg2 O2 H2A . . 123(4)
O2 O2 H2B 20_655 . 163(4)
O2 O2 H2B 21 . 68(4)
Mg2 O2 H2B . . 129(4)
H2A O2 H2B . . 94(5)
O3 Se O3 3_665 2_655 101.50(6)
O3 Se O3 3_665 . 101.50(6)
O3 Se O3 2_655 . 101.50(6)
H4A O4 H4B . . 116(5)

loop_
_geom_bond_atom_site_label_1
_geom_bond_atom_site_label_2
_geom_bond_site_symmetry_2
_geom_bond_distance
_geom_bond_publ_flag
Mg1 O1 13 2.0528(15) ?
Mg1 O1 . 2.0528(16) y
Mg1 O1 15 2.0528(16) ?
Mg1 O1 3 2.0528(16) ?
Mg1 O1 2 2.0528(16) ?
Mg1 O1 14 2.0528(16) ?
O1 H1 . 0.95(2) ?
Mg2 O2 20_655 2.081(2) ?
Mg2 O2 17_656 2.081(2) ?
Mg2 O2 . 2.081(2) y
Mg2 O2 11_655 2.081(2) ?
Mg2 O2 10_665 2.081(2) ?
Mg2 O2 2_655 2.081(2) ?
Mg2 O2 16_556 2.081(2) ?
Mg2 O2 19_665 2.081(2) ?
Mg2 O2 18_666 2.081(2) ?
Mg2 O2 21 2.081(2) ?
Mg2 O2 3_665 2.081(2) ?
Mg2 O2 12 2.081(2) ?
O2 O2 20_655 1.672(5) ?
O2 O2 21 1.741(5) ?
O2 H2A . 0.948(19) ?
O2 H2B . 0.95(2) ?
Se O3 3_665 1.6995(13) ?
Se O3 2_655 1.6995(13) ?
Se O3 . 1.6995(13) y
O4 H4A . 0.95(2) ?
O4 H4B . 0.94(2) ?
O5 H5 . 0.96(2) ?

loop_
_geom_hbond_atom_site_label_D
_geom_hbond_atom_site_label_H
_geom_hbond_atom_site_label_A
_geom_hbond_site_symmetry_A
_geom_hbond_distance_DH
_geom_hbond_distance_HA
_geom_hbond_distance_DA
_geom_hbond_angle_DHA
O1 H1 O3 3_565 0.95(2) 1.76(2) 2.6923(12) 167(3)
O2 H2A O3 2_655 0.948(19) 1.77(3) 2.671(3) 158(5)
O2 H2B O4 . 0.95(2) 1.97(2) 2.897(2) 167(6)
O4 H4A O1 . 0.95(2) 2.481(15) 3.245(3) 137.6(3)
O4 H4B O2 21 0.94(2) 2.31(2) 2.897(2) 120.3(15)
O5 H5 O2 20_665 0.96(2) 2.21(3) 3.071(3) 148(4)
